data_2215630
loop_
_publ_author_name
'Jian-Guo Chang'

_publ_section_title <i>N</i>'-[(1<i>E</i>)-(5-Chloro-2-hydroxyphenyl)(phenyl)methylene]-4-methoxybenzohydrazide
_journal_coeditor_code PK2040
_journal_issue 10
_journal_name_full 'Acta Crystallographica Section E'
_journal_page_first o4022
_journal_page_last o4022
_journal_paper_doi 10.1107/S1600536807043590
_journal_volume 63
_journal_year 2007
_chemical_formula_iupac 'C21 H17 Cl N2 O3'
_chemical_formula_moiety 'C21 H17 Cl N2 O3'
_chemical_formula_sum 'C21 H17 Cl N2 O3'
_chemical_formula_weight 380.82
_chemical_name_systematic
;
N'-[(1E)-(5-chloro-2-hydroxyphenyl)(phenyl)methylene]-4-
methoxybenzohydrazide
;
_space_group_IT_number 14
_symmetry_cell_setting monoclinic
_symmetry_space_group_name_Hall '-P 2yn'
_symmetry_space_group_name_H-M 'P 1 21/n 1'
_atom_sites_solution_hydrogens geom
_atom_sites_solution_primary direct
_atom_sites_solution_secondary difmap
_cell_angle_alpha 90.00
_cell_angle_beta 102.089(8)
_cell_angle_gamma 90.00
_cell_formula_units_Z 4
_cell_length_a 9.2861(19)
_cell_length_b 13.026(3)
_cell_length_c 15.722(3)
_cell_measurement_reflns_used 3423
_cell_measurement_temperature 273(2)
_cell_measurement_theta_max 21.26
_cell_measurement_theta_min 2.35
_cell_volume 1859.6(7)
_computing_cell_refinement 'SAINT (Bruker, 2005)'
_computing_data_collection 'APEX2 (Bruker, 2005)'
_computing_data_reduction 'SAINT (Bruker, 2005)'
_computing_molecular_graphics 'SHELXTL (Sheldrick, 1997b)'
_computing_publication_material 'SHELXTL (Sheldrick, 1997b)'
_computing_structure_refinement 'SHELXL97 (Sheldrick, 1997a)'
_computing_structure_solution 'SHELXS97 (Sheldrick, 1997a)'
_diffrn_ambient_temperature 273(2)
_diffrn_measured_fraction_theta_full 0.999
_diffrn_measured_fraction_theta_max 0.999
_diffrn_measurement_device_type 'Bruker APEX II CCD area-detector'
_diffrn_measurement_method '\f and \w scans'
_diffrn_radiation_monochromator graphite
_diffrn_radiation_source 'fine-focus sealed tube'
_diffrn_radiation_type MoK\a
_diffrn_radiation_wavelength 0.71073
_diffrn_reflns_av_R_equivalents 0.0445
_diffrn_reflns_av_sigmaI/netI 0.0312
_diffrn_reflns_limit_h_max 11
_diffrn_reflns_limit_h_min -10
_diffrn_reflns_limit_k_max 15
_diffrn_reflns_limit_k_min -15
_diffrn_reflns_limit_l_max 18
_diffrn_reflns_limit_l_min -18
_diffrn_reflns_number 16781
_diffrn_reflns_theta_full 25.00
_diffrn_reflns_theta_max 25.00
_diffrn_reflns_theta_min 2.05
_diffrn_standards_number 0
_exptl_absorpt_coefficient_mu 0.229
_exptl_absorpt_correction_T_max 0.9664
_exptl_absorpt_correction_T_min 0.9449
_exptl_absorpt_correction_type multi-scan
_exptl_absorpt_process_details '(SADABS; Sheldrick, 2003)'
_exptl_crystal_colour yellow
_exptl_crystal_density_diffrn 1.360
_exptl_crystal_density_method 'not measured'
_exptl_crystal_description plate
_exptl_crystal_F_000 792
_exptl_crystal_size_max 0.33
_exptl_crystal_size_mid 0.24
_exptl_crystal_size_min 0.13
_refine_diff_density_max 0.203
_refine_diff_density_min -0.258
_refine_ls_extinction_coef 0.021(3)
_refine_ls_extinction_expression Fc^*^=kFc[1+0.001xFc^2^\l^3^/sin(2\q)]^-1/4^
_refine_ls_extinction_method SHELXL97
_refine_ls_goodness_of_fit_ref 1.000
_refine_ls_hydrogen_treatment constr
_refine_ls_matrix_type full
_refine_ls_number_parameters 247
_refine_ls_number_reflns 3259
_refine_ls_number_restraints 0
_refine_ls_restrained_S_all 1.000
_refine_ls_R_factor_all 0.0647
_refine_ls_R_factor_gt 0.0425
_refine_ls_shift/su_max 0.000
_refine_ls_shift/su_mean 0.000
_refine_ls_structure_factor_coef Fsqd
_refine_ls_weighting_details 'calc w=1/[\s^2^(Fo^2^)+(0.0962P)^2^] where P=(Fo^2^+2Fc^2^)/3'
_refine_ls_weighting_scheme calc
_refine_ls_wR_factor_gt 0.1289
_refine_ls_wR_factor_ref 0.1498
_reflns_number_gt 2262
_reflns_number_total 3259
_reflns_threshold_expression >2\s(I)
_cod_data_source_file pk2040.cif
_cod_data_source_block I
_cod_original_sg_symbol_H-M 'P 21/n  '
_cod_database_code 2215630
_cod_database_fobs_code 2215630

loop_
_symmetry_equiv_pos_as_xyz
'x, y, z'
'-x+1/2, y+1/2, -z+1/2'
'-x, -y, -z'
'x-1/2, -y-1/2, z-1/2'

loop_
_atom_site_type_symbol
_atom_site_label
_atom_site_fract_x
_atom_site_fract_y
_atom_site_fract_z
_atom_site_U_iso_or_equiv
_atom_site_adp_type
_atom_site_calc_flag
_atom_site_refinement_flags
_atom_site_occupancy
Cl Cl1 0.13352(7) 0.88139(5) 0.18144(5) 0.0801(3) Uani d . 1
O O1 0.6354(2) 0.60874(13) 0.30330(11) 0.0705(5) Uani d . 1
H H1 0.6975 0.6134 0.2733 0.106 Uiso calc R 1
O O2 0.99011(18) 0.55710(13) 0.21902(10) 0.0674(5) Uani d . 1
O O3 1.35103(16) 0.55585(13) -0.08113(10) 0.0647(5) Uani d . 1
N N1 0.74992(19) 0.67796(14) 0.17801(11) 0.0530(5) Uani d . 1
N N2 0.85754(19) 0.67454(14) 0.13064(12) 0.0566(5) Uani d . 1
H H21 0.8526 0.7146 0.0866 0.068 Uiso calc R 1
C C1 0.2845(2) 0.80152(17) 0.21698(15) 0.0570(6) Uani d . 1
C C2 0.3986(2) 0.80150(16) 0.17394(14) 0.0533(5) Uani d . 1
H H2 0.3948 0.8449 0.1266 0.064 Uiso calc R 1
C C3 0.5204(2) 0.73755(15) 0.19997(13) 0.0471(5) Uani d . 1
C C4 0.5222(3) 0.67327(16) 0.27222(14) 0.0538(5) Uani d . 1
C C5 0.4053(3) 0.67538(19) 0.31437(15) 0.0643(7) Uani d . 1
H H5 0.4074 0.6327 0.3620 0.077 Uiso calc R 1
C C6 0.2874(3) 0.7384(2) 0.28777(15) 0.0664(7) Uani d . 1
H H6 0.2100 0.7388 0.3169 0.080 Uiso calc R 1
C C7 0.6397(2) 0.73889(16) 0.15167(13) 0.0473(5) Uani d . 1
C C8 0.6309(2) 0.80770(15) 0.07446(13) 0.0458(5) Uani d . 1
C C9 0.7175(2) 0.89464(16) 0.07990(14) 0.0557(6) Uani d . 1
H H9 0.7789 0.9121 0.1325 0.067 Uiso calc R 1
C C10 0.7133(3) 0.95584(18) 0.00764(15) 0.0643(6) Uani d . 1
H H10 0.7722 1.0141 0.0119 0.077 Uiso calc R 1
C C11 0.6227(3) 0.93109(18) -0.07028(15) 0.0612(6) Uani d . 1
H H11 0.6207 0.9719 -0.1190 0.073 Uiso calc R 1
C C12 0.5354(3) 0.8458(2) -0.07564(15) 0.0643(6) Uani d . 1
H H12 0.4728 0.8294 -0.1282 0.077 Uiso calc R 1
C C13 0.5392(2) 0.78388(18) -0.00424(13) 0.0585(6) Uani d . 1
H H13 0.4798 0.7258 -0.0090 0.070 Uiso calc R 1
C C14 0.9726(2) 0.60810(16) 0.15275(13) 0.0492(5) Uani d . 1
C C15 1.0706(2) 0.60199(15) 0.08952(13) 0.0472(5) Uani d . 1
C C16 1.1987(2) 0.54446(18) 0.11171(15) 0.0592(6) Uani d . 1
H H16 1.2230 0.5141 0.1664 0.071 Uiso calc R 1
C C17 1.2902(2) 0.53153(19) 0.05433(15) 0.0626(6) Uani d . 1
H H17 1.3764 0.4936 0.0707 0.075 Uiso calc R 1
C C18 1.2549(2) 0.57464(17) -0.02765(13) 0.0504(5) Uani d . 1
C C19 1.1298(2) 0.63223(18) -0.05077(14) 0.0603(6) Uani d . 1
H H19 1.1059 0.6625 -0.1055 0.072 Uiso calc R 1
C C20 1.0394(3) 0.64517(19) 0.00765(15) 0.0605(6) Uani d . 1
H H20 0.9544 0.6844 -0.0087 0.073 Uiso calc R 1
C C21 1.3176(3) 0.5988(2) -0.16640(15) 0.0705(7) Uani d . 1
H H21A 1.2245 0.5729 -0.1973 0.106 Uiso calc R 1
H H21B 1.3931 0.5803 -0.1969 0.106 Uiso calc R 1
H H21C 1.3126 0.6722 -0.1624 0.106 Uiso calc R 1

loop_
_atom_site_aniso_label
_atom_site_aniso_U_11
_atom_site_aniso_U_22
_atom_site_aniso_U_33
_atom_site_aniso_U_12
_atom_site_aniso_U_13
_atom_site_aniso_U_23
Cl1 0.0543(4) 0.0815(5) 0.1113(6) 0.0072(3) 0.0332(4) -0.0043(4)
O1 0.0758(12) 0.0759(12) 0.0649(11) 0.0089(9) 0.0260(9) 0.0189(8)
O2 0.0651(10) 0.0873(12) 0.0523(9) 0.0141(9) 0.0184(7) 0.0135(8)
O3 0.0530(9) 0.0840(12) 0.0633(10) 0.0063(8) 0.0263(8) -0.0002(8)
N1 0.0519(10) 0.0576(11) 0.0548(10) 0.0021(9) 0.0232(8) -0.0006(8)
N2 0.0537(11) 0.0623(12) 0.0605(11) 0.0105(9) 0.0269(9) 0.0088(9)
C1 0.0490(13) 0.0548(13) 0.0726(15) -0.0083(10) 0.0250(11) -0.0100(11)
C2 0.0540(13) 0.0506(13) 0.0604(13) -0.0049(10) 0.0240(10) -0.0018(10)
C3 0.0490(12) 0.0449(11) 0.0510(11) -0.0057(9) 0.0186(9) -0.0040(9)
C4 0.0599(13) 0.0514(13) 0.0534(12) -0.0057(11) 0.0194(10) -0.0013(10)
C5 0.0748(16) 0.0673(16) 0.0582(14) -0.0141(13) 0.0310(12) 0.0019(11)
C6 0.0611(15) 0.0736(16) 0.0737(16) -0.0130(13) 0.0355(12) -0.0107(13)
C7 0.0471(12) 0.0481(12) 0.0497(11) -0.0017(10) 0.0166(9) -0.0045(9)
C8 0.0418(11) 0.0497(12) 0.0508(12) 0.0022(9) 0.0212(9) -0.0018(9)
C9 0.0558(13) 0.0575(14) 0.0541(13) -0.0076(11) 0.0125(10) -0.0019(10)
C10 0.0713(16) 0.0550(14) 0.0705(16) -0.0094(12) 0.0237(12) 0.0038(11)
C11 0.0741(16) 0.0592(14) 0.0554(13) 0.0080(13) 0.0252(12) 0.0065(11)
C12 0.0650(15) 0.0789(16) 0.0495(13) -0.0035(13) 0.0131(11) -0.0033(11)
C13 0.0601(14) 0.0641(14) 0.0528(13) -0.0151(12) 0.0155(11) -0.0056(11)
C14 0.0452(12) 0.0560(13) 0.0465(12) -0.0004(10) 0.0094(9) -0.0022(9)
C15 0.0423(11) 0.0502(12) 0.0497(12) -0.0001(9) 0.0107(9) -0.0020(9)
C16 0.0525(13) 0.0745(15) 0.0511(12) 0.0092(12) 0.0122(10) 0.0092(11)
C17 0.0461(12) 0.0785(16) 0.0637(14) 0.0166(12) 0.0123(10) 0.0070(12)
C18 0.0432(12) 0.0554(13) 0.0547(13) -0.0034(10) 0.0153(10) -0.0045(10)
C19 0.0583(14) 0.0733(15) 0.0533(13) 0.0133(12) 0.0205(11) 0.0111(11)
C20 0.0563(13) 0.0699(15) 0.0580(13) 0.0215(12) 0.0180(11) 0.0119(11)
C21 0.0718(16) 0.0882(18) 0.0580(15) -0.0049(14) 0.0285(12) -0.0033(12)

loop_
_atom_type_symbol
_atom_type_description
_atom_type_scat_dispersion_real
_atom_type_scat_dispersion_imag
_atom_type_scat_source
C C 0.0033 0.0016 'International Tables Vol C Tables 4.2.6.8 and 6.1.1.4'
H H 0.0000 0.0000 'International Tables Vol C Tables 4.2.6.8 and 6.1.1.4'
N N 0.0061 0.0033 'International Tables Vol C Tables 4.2.6.8 and 6.1.1.4'
O O 0.0106 0.0060 'International Tables Vol C Tables 4.2.6.8 and 6.1.1.4'
Cl Cl 0.1484 0.1585 'International Tables Vol C Tables 4.2.6.8 and 6.1.1.4'

loop_
_geom_angle_atom_site_label_1
_geom_angle_atom_site_label_2
_geom_angle_atom_site_label_3
_geom_angle
C4 O1 H1 109.5
C18 O3 C21 117.72(18)
C7 N1 N2 117.75(17)
C14 N2 N1 120.38(17)
C14 N2 H21 119.8
N1 N2 H21 119.8
C2 C1 C6 120.7(2)
C2 C1 Cl1 119.68(19)
C6 C1 Cl1 119.60(17)
C1 C2 C3 121.2(2)
C1 C2 H2 119.4
C3 C2 H2 119.4
C2 C3 C4 117.59(19)
C2 C3 C7 119.61(18)
C4 C3 C7 122.79(19)
O1 C4 C5 117.8(2)
O1 C4 C3 122.5(2)
C5 C4 C3 119.7(2)
C6 C5 C4 121.7(2)
C6 C5 H5 119.2
C4 C5 H5 119.2
C5 C6 C1 119.1(2)
C5 C6 H6 120.5
C1 C6 H6 120.5
N1 C7 C3 117.34(18)
N1 C7 C8 122.16(18)
C3 C7 C8 120.49(18)
C9 C8 C13 118.7(2)
C9 C8 C7 120.57(18)
C13 C8 C7 120.66(18)
C8 C9 C10 120.4(2)
C8 C9 H9 119.8
C10 C9 H9 119.8
C11 C10 C9 120.3(2)
C11 C10 H10 119.8
C9 C10 H10 119.8
C12 C11 C10 119.4(2)
C12 C11 H11 120.3
C10 C11 H11 120.3
C11 C12 C13 120.8(2)
C11 C12 H12 119.6
C13 C12 H12 119.6
C12 C13 C8 120.3(2)
C12 C13 H13 119.9
C8 C13 H13 119.9
O2 C14 N2 121.46(19)
O2 C14 C15 123.61(19)
N2 C14 C15 114.92(18)
C20 C15 C16 117.21(19)
C20 C15 C14 124.38(19)
C16 C15 C14 118.31(18)
C17 C16 C15 121.1(2)
C17 C16 H16 119.4
C15 C16 H16 119.4
C16 C17 C18 120.3(2)
C16 C17 H17 119.8
C18 C17 H17 119.8
C19 C18 O3 124.16(19)
C19 C18 C17 119.6(2)
O3 C18 C17 116.23(19)
C18 C19 C20 119.5(2)
C18 C19 H19 120.2
C20 C19 H19 120.2
C19 C20 C15 122.2(2)
C19 C20 H20 118.9
C15 C20 H20 118.9
O3 C21 H21A 109.5
O3 C21 H21B 109.5
H21A C21 H21B 109.5
O3 C21 H21C 109.5
H21A C21 H21C 109.5
H21B C21 H21C 109.5

loop_
_geom_bond_atom_site_label_1
_geom_bond_atom_site_label_2
_geom_bond_distance
Cl1 C1 1.741(2)
O1 C4 1.355(3)
O1 H1 0.8200
O2 C14 1.217(2)
O3 C18 1.371(3)
O3 C21 1.426(3)
N1 C7 1.293(3)
N1 N2 1.367(2)
N2 C14 1.362(3)
N2 H21 0.8600
C1 C2 1.372(3)
C1 C6 1.379(3)
C2 C3 1.395(3)
C2 H2 0.9300
C3 C4 1.409(3)
C3 C7 1.468(3)
C4 C5 1.385(3)
C5 C6 1.362(3)
C5 H5 0.9300
C6 H6 0.9300
C7 C8 1.497(3)
C8 C9 1.381(3)
C8 C13 1.382(3)
C9 C10 1.382(3)
C9 H9 0.9300
C10 C11 1.371(3)
C10 H10 0.9300
C11 C12 1.368(3)
C11 H11 0.9300
C12 C13 1.377(3)
C12 H12 0.9300
C13 H13 0.9300
C14 C15 1.484(3)
C15 C20 1.379(3)
C15 C16 1.387(3)
C16 C17 1.373(3)
C16 H16 0.9300
C17 C18 1.381(3)
C17 H17 0.9300
C18 C19 1.366(3)
C19 C20 1.378(3)
C19 H19 0.9300
C20 H20 0.9300
C21 H21A 0.9600
C21 H21B 0.9600
C21 H21C 0.9600

loop_
_geom_hbond_atom_site_label_D
_geom_hbond_atom_site_label_H
_geom_hbond_atom_site_label_A
_geom_hbond_site_symmetry_A
_geom_hbond_distance_DH
_geom_hbond_distance_HA
_geom_hbond_distance_DA
_geom_hbond_angle_DHA
_geom_hbond_publ_flag
O1 H1 N1 . 0.82 1.87 2.589(2) 145.7 y
C11 H11 O2 4_575 0.93 2.60 3.287(3) 130.3 y

loop_
_geom_torsion_atom_site_label_1
_geom_torsion_atom_site_label_2
_geom_torsion_atom_site_label_3
_geom_torsion_atom_site_label_4
_geom_torsion
C7 N1 N2 C14 -176.75(18)
C6 C1 C2 C3 0.4(3)
Cl1 C1 C2 C3 -179.18(15)
C1 C2 C3 C4 -0.2(3)
C1 C2 C3 C7 179.33(19)
C2 C3 C4 O1 -179.54(18)
C7 C3 C4 O1 0.9(3)
C2 C3 C4 C5 0.0(3)
C7 C3 C4 C5 -179.49(19)
O1 C4 C5 C6 179.6(2)
C3 C4 C5 C6 0.0(3)
C4 C5 C6 C1 0.1(4)
C2 C1 C6 C5 -0.3(3)
Cl1 C1 C6 C5 179.25(17)
N2 N1 C7 C3 176.48(17)
N2 N1 C7 C8 -2.7(3)
C2 C3 C7 N1 -179.70(18)
C4 C3 C7 N1 -0.2(3)
C2 C3 C7 C8 -0.5(3)
C4 C3 C7 C8 179.07(18)
N1 C7 C8 C9 -74.2(3)
C3 C7 C8 C9 106.6(2)
N1 C7 C8 C13 103.9(2)
C3 C7 C8 C13 -75.3(3)
C13 C8 C9 C10 -0.7(3)
C7 C8 C9 C10 177.5(2)
C8 C9 C10 C11 0.2(3)
C9 C10 C11 C12 0.6(4)
C10 C11 C12 C13 -1.0(4)
C11 C12 C13 C8 0.5(4)
C9 C8 C13 C12 0.3(3)
C7 C8 C13 C12 -177.8(2)
N1 N2 C14 O2 -6.7(3)
N1 N2 C14 C15 172.13(17)
O2 C14 C15 C20 168.4(2)
N2 C14 C15 C20 -10.5(3)
O2 C14 C15 C16 -7.9(3)
N2 C14 C15 C16 173.28(18)
C20 C15 C16 C17 0.1(3)
C14 C15 C16 C17 176.7(2)
C15 C16 C17 C18 -1.0(4)
C21 O3 C18 C19 -0.3(3)
C21 O3 C18 C17 179.7(2)
C16 C17 C18 C19 1.4(4)
C16 C17 C18 O3 -178.6(2)
O3 C18 C19 C20 179.1(2)
C17 C18 C19 C20 -1.0(3)
C18 C19 C20 C15 0.1(4)
C16 C15 C20 C19 0.3(4)
C14 C15 C20 C19 -176.0(2)

loop_
_cod_related_entry_id
_cod_related_entry_database
_cod_related_entry_code
1 ChemSpider 21184174
